data_8101940
loop_
_publ_author_name
'Frey, W.'
'Gulla, M.'
'J\"ager, V.'

_publ_section_title
;
Crystal structure of rel-(2R,3aS)-2-bromomethyl-3,3a,4,5,6,7-hexahydro-
2H-indole 1-oxide, C~9~H~14~BrNO
;
_journal_issue 1
_journal_name_full 'Zeitschrift f\"ur Kristallographie - New Crystal Structures'
_journal_page_first 89
_journal_page_last 90
_journal_volume 221
_journal_year 2006
_chemical_formula_sum 'C9 H14 Br N O'
_chemical_formula_weight 232.12
_chemical_melting_point 375.5(5)
_chemical_name_systematic
; 
 rel-(2R,3aS)-2-bromomethyl-3,3a,4,5,6,7-hexahydro-2H-indole 1-oxide 
;
_space_group_IT_number 9
_symmetry_cell_setting monoclinic
_symmetry_space_group_name_Hall 'C -2yc'
_symmetry_space_group_name_H-M 'C 1 c 1'
_atom_sites_solution_hydrogens geom
_atom_sites_solution_primary direct
_atom_sites_solution_secondary difmap
_audit_creation_method SHELXL-97
_cell_angle_alpha 90.00
_cell_angle_beta 95.231(12)
_cell_angle_gamma 90.00
_cell_formula_units_Z 4
_cell_length_a 6.0786(12)
_cell_length_b 19.095(4)
_cell_length_c 8.1687(11)
_cell_measurement_reflns_used 26
_cell_measurement_temperature 293(2)
_cell_measurement_theta_max 17
_cell_measurement_theta_min 14
_cell_volume 944.2(3)
_computing_cell_refinement 'Siemens P3/PC Data Collection System'
_computing_data_collection 'Siemens P3/PC Data Collection System'
_computing_data_reduction 'SHELXTL-plus, XDISK (Sheldrick, 1991)'
_computing_molecular_graphics 'SHELXTL-plus, XP (Sheldrick, 1991)'
_computing_structure_refinement 'SHELXL-97 (Sheldrick, 1997)'
_computing_structure_solution 'SHELXS-97 (Sheldrick, 1990)'
_diffrn_ambient_temperature 293(2)
_diffrn_measured_fraction_theta_full 0.999
_diffrn_measured_fraction_theta_max 0.999
_diffrn_measurement_device_type 'Nicolet P3'
_diffrn_measurement_method Wyckoff
_diffrn_radiation_monochromator graphite
_diffrn_radiation_source 'fine-focus sealed tube'
_diffrn_radiation_type MoK\a
_diffrn_radiation_wavelength 0.71073
_diffrn_reflns_av_R_equivalents 0.0000
_diffrn_reflns_av_sigmaI/netI 0.0329
_diffrn_reflns_limit_h_max 8
_diffrn_reflns_limit_h_min 0
_diffrn_reflns_limit_k_max 26
_diffrn_reflns_limit_k_min 0
_diffrn_reflns_limit_l_max 11
_diffrn_reflns_limit_l_min -11
_diffrn_reflns_number 1502
_diffrn_reflns_theta_full 29.99
_diffrn_reflns_theta_max 29.99
_diffrn_reflns_theta_min 3.29
_diffrn_standards_interval_count 50
_diffrn_standards_number 3
_exptl_absorpt_coefficient_mu 4.306
_exptl_absorpt_correction_T_max 1.000
_exptl_absorpt_correction_T_min 0.221
_exptl_absorpt_correction_type psi-scan
_exptl_crystal_colour brown
_exptl_crystal_density_diffrn 1.633
_exptl_crystal_density_method 'not measured'
_exptl_crystal_description plates
_exptl_crystal_F_000 472
_exptl_crystal_size_max 1.2
_exptl_crystal_size_mid 0.6
_exptl_crystal_size_min 0.15
_refine_diff_density_max 0.642
_refine_diff_density_min -0.816
_refine_diff_density_rms 0.101
_refine_ls_abs_structure_details 'Flack H D (1983), Acta Cryst. A39, 876-881'
_refine_ls_abs_structure_Flack 0.00(2)
_refine_ls_extinction_coef 0.012(2)
_refine_ls_extinction_expression Fc^*^=kFc[1+0.001xFc^2^\l^3^/sin(2\q)]^-1/4^
_refine_ls_extinction_method SHELXL
_refine_ls_goodness_of_fit_ref 1.039
_refine_ls_hydrogen_treatment mixed
_refine_ls_matrix_type full
_refine_ls_number_parameters 110
_refine_ls_number_reflns 1502
_refine_ls_number_restraints 2
_refine_ls_restrained_S_all 1.038
_refine_ls_R_factor_all 0.0615
_refine_ls_R_factor_gt 0.0470
_refine_ls_shift/su_max 0.000
_refine_ls_shift/su_mean 0.000
_refine_ls_structure_factor_coef Fsqd
_refine_ls_weighting_details 'calc w=1/[\s^2^(Fo^2^)+(0.0749P)^2^+0.4459P] where P=(Fo^2^+2Fc^2^)/3'
_refine_ls_weighting_scheme calc
_refine_ls_wR_factor_gt 0.1133
_refine_ls_wR_factor_ref 0.1198
_reflns_number_gt 1255
_reflns_number_total 1502
_reflns_threshold_expression >2sigma(I)
_cod_data_source_file 1267-1736.cff
_cod_data_source_block wf969mg
_cod_depositor_comments
;
The following automatic conversions were performed:

'_chemical_melting_point' value '375-376 K' was changed to '375.5(5)'
- the average value was taken and precision was estimated.

Automatic conversion script
Id: cif_fix_values 1569 2011-02-09 13:29:24Z adriana 
;
_cod_original_sg_symbol_H-M C1c1
_cod_database_code 8101940

loop_
_symmetry_equiv_pos_as_xyz
'x, y, z'
'x, -y, z+1/2'
'x+1/2, y+1/2, z'
'x+1/2, -y+1/2, z+1/2'

loop_
_atom_site_label
_atom_site_type_symbol
_atom_site_fract_x
_atom_site_fract_y
_atom_site_fract_z
_atom_site_U_iso_or_equiv
_atom_site_adp_type
_atom_site_occupancy
_atom_site_symmetry_multiplicity
_atom_site_Wyckoff_symbol
_atom_site_calc_flag
_atom_site_refinement_flags
_atom_site_disorder_assembly
_atom_site_disorder_group
Br1 Br 0.07072(3) 0.40354(3) 0.34010(3) 0.0509(2) Uani 1 4 a d . . .
N1 N 0.2530(8) 0.3079(2) 0.6646(5) 0.0295(9) Uani 1 4 a d . . .
O1 O 0.0931(8) 0.2684(2) 0.7097(6) 0.0441(10) Uani 1 4 a d . . .
C1 C 0.3411(9) 0.2941(3) 0.5032(6) 0.0331(11) Uani 1 4 a d . . .
H1 H 0.3886 0.2451 0.5011 0.040 Uiso 1 4 a calc R . .
C2 C 0.5471(10) 0.3409(3) 0.5080(6) 0.0363(11) Uani 1 4 a d . . .
H2A H 0.5537 0.3652 0.4043 0.044 Uiso 1 4 a calc R . .
H2B H 0.6804 0.3132 0.5301 0.044 Uiso 1 4 a calc R . .
C3 C 0.5214(11) 0.3935(3) 0.6489(6) 0.0291(11) Uani 1 4 a d . . .
H3 H 0.4631 0.4377 0.6016 0.035 Uiso 1 4 a calc R . .
C4 C 0.7295(12) 0.4089(3) 0.7607(7) 0.0387(12) Uani 1 4 a d . . .
H4A H 0.8271 0.4384 0.7033 0.046 Uiso 1 4 a calc R . .
H4B H 0.8063 0.3654 0.7890 0.046 Uiso 1 4 a calc R . .
C5 C 0.6724(12) 0.4456(3) 0.9177(7) 0.0421(13) Uani 1 4 a d . . .
H5A H 0.8072 0.4549 0.9871 0.051 Uiso 1 4 a calc R . .
H5B H 0.6023 0.4902 0.8893 0.051 Uiso 1 4 a calc R . .
C6 C 0.5184(15) 0.4014(3) 1.0123(7) 0.0382(13) Uani 1 4 a d . . .
H6A H 0.4855 0.4264 1.1105 0.046 Uiso 1 4 a calc R . .
H6B H 0.5920 0.3580 1.0463 0.046 Uiso 1 4 a calc R . .
C7 C 0.3022(12) 0.3845(3) 0.9087(6) 0.0379(12) Uani 1 4 a d . . .
H7A H 0.2230 0.3483 0.9625 0.046 Uiso 1 4 a calc R . .
H7B H 0.2097 0.4260 0.8988 0.046 Uiso 1 4 a calc R . .
C8 C 0.3492(9) 0.3603(3) 0.7429(5) 0.0270(9) Uani 1 4 a d . . .
C9 C 0.1642(11) 0.3054(3) 0.3637(7) 0.0411(13) Uani 1 4 a d . . .
H9A H 0.0370 0.2768 0.3822 0.049 Uiso 1 4 a calc R . .
H9B H 0.2194 0.2900 0.2620 0.049 Uiso 1 4 a calc R . .

loop_
_atom_site_aniso_label
_atom_site_aniso_U_11
_atom_site_aniso_U_22
_atom_site_aniso_U_33
_atom_site_aniso_U_23
_atom_site_aniso_U_13
_atom_site_aniso_U_12
Br1 0.0468(4) 0.0582(4) 0.0475(3) 0.0103(3) 0.0028(2) 0.0068(4)
N1 0.035(2) 0.0256(19) 0.0289(17) 0.0011(15) 0.0077(16) -0.0031(17)
O1 0.047(3) 0.035(2) 0.052(2) 0.0019(17) 0.0143(18) -0.016(2)
C1 0.036(3) 0.027(2) 0.037(2) -0.0040(18) 0.009(2) -0.002(2)
C2 0.035(3) 0.043(3) 0.032(2) -0.005(2) 0.0111(19) 0.001(3)
C3 0.031(3) 0.027(2) 0.030(2) 0.0025(17) 0.009(2) 0.000(2)
C4 0.035(3) 0.044(3) 0.037(3) -0.003(2) 0.003(2) -0.006(3)
C5 0.047(4) 0.040(3) 0.038(3) -0.010(2) 0.002(2) -0.008(3)
C6 0.048(4) 0.039(3) 0.028(2) -0.008(2) 0.005(3) -0.002(3)
C7 0.042(3) 0.043(3) 0.030(2) -0.002(2) 0.013(2) -0.001(3)
C8 0.027(2) 0.030(2) 0.0250(18) 0.0012(16) 0.0036(16) 0.001(2)
C9 0.044(3) 0.051(3) 0.030(2) -0.011(2) 0.007(2) -0.004(3)

loop_
_atom_type_symbol
_atom_type_description
_atom_type_scat_dispersion_real
_atom_type_scat_dispersion_imag
_atom_type_scat_source
C C 0.0033 0.0016 'International Tables Vol C Tables 4.2.6.8 and 6.1.1.4'
H H 0.0000 0.0000 'International Tables Vol C Tables 4.2.6.8 and 6.1.1.4'
N N 0.0061 0.0033 'International Tables Vol C Tables 4.2.6.8 and 6.1.1.4'
O O 0.0106 0.0060 'International Tables Vol C Tables 4.2.6.8 and 6.1.1.4'
Br Br -0.2901 2.4595 'International Tables Vol C Tables 4.2.6.8 and 6.1.1.4'

loop_
_geom_angle_atom_site_label_1
_geom_angle_atom_site_label_2
_geom_angle_atom_site_label_3
_geom_angle
_geom_angle_site_symmetry_1
_geom_angle_site_symmetry_3
_geom_angle_publ_flag
C8 N1 O1 128.2(4) . . ?
C8 N1 C1 113.0(4) . . ?
O1 N1 C1 118.9(4) . . ?
N1 C1 C9 110.7(5) . . ?
N1 C1 C2 103.5(4) . . ?
C9 C1 C2 117.4(5) . . ?
N1 C1 H1 108.3 . . ?
C9 C1 H1 108.3 . . ?
C2 C1 H1 108.3 . . ?
C1 C2 C3 105.0(5) . . ?
C1 C2 H2A 110.7 . . ?
C3 C2 H2A 110.7 . . ?
C1 C2 H2B 110.7 . . ?
C3 C2 H2B 110.7 . . ?
H2A C2 H2B 108.8 . . ?
C8 C3 C4 110.9(4) . . ?
C8 C3 C2 103.3(4) . . ?
C4 C3 C2 115.9(5) . . ?
C8 C3 H3 108.8 . . ?
C4 C3 H3 108.8 . . ?
C2 C3 H3 108.8 . . ?
C3 C4 C5 110.6(6) . . ?
C3 C4 H4A 109.5 . . ?
C5 C4 H4A 109.5 . . ?
C3 C4 H4B 109.5 . . ?
C5 C4 H4B 109.5 . . ?
H4A C4 H4B 108.1 . . ?
C6 C5 C4 111.6(5) . . ?
C6 C5 H5A 109.3 . . ?
C4 C5 H5A 109.3 . . ?
C6 C5 H5B 109.3 . . ?
C4 C5 H5B 109.3 . . ?
H5A C5 H5B 108.0 . . ?
C5 C6 C7 111.9(5) . . ?
C5 C6 H6A 109.2 . . ?
C7 C6 H6A 109.2 . . ?
C5 C6 H6B 109.2 . . ?
C7 C6 H6B 109.2 . . ?
H6A C6 H6B 107.9 . . ?
C8 C7 C6 110.1(5) . . ?
C8 C7 H7A 109.7 . . ?
C6 C7 H7A 109.7 . . ?
C8 C7 H7B 109.7 . . ?
C6 C7 H7B 109.7 . . ?
H7A C7 H7B 108.2 . . ?
N1 C8 C7 125.1(5) . . ?
N1 C8 C3 112.3(4) . . ?
C7 C8 C3 122.6(5) . . ?
C1 C9 Br1 113.0(4) . . ?
C1 C9 H9A 109.0 . . ?
Br1 C9 H9A 109.0 . . ?
C1 C9 H9B 109.0 . . ?
Br1 C9 H9B 109.0 . . ?
H9A C9 H9B 107.8 . . ?

loop_
_geom_bond_atom_site_label_1
_geom_bond_atom_site_label_2
_geom_bond_distance
_geom_bond_site_symmetry_2
_geom_bond_publ_flag
Br1 C9 1.963(6) . ?
N1 C8 1.298(7) . ?
N1 O1 1.309(6) . ?
N1 C1 1.491(6) . ?
C1 C9 1.509(8) . ?
C1 C2 1.536(8) . ?
C1 H1 0.9800 . ?
C2 C3 1.547(7) . ?
C2 H2A 0.9700 . ?
C2 H2B 0.9700 . ?
C3 C8 1.494(7) . ?
C3 C4 1.520(9) . ?
C3 H3 0.9800 . ?
C4 C5 1.528(8) . ?
C4 H4A 0.9700 . ?
C4 H4B 0.9700 . ?
C5 C6 1.523(9) . ?
C5 H5A 0.9700 . ?
C5 H5B 0.9700 . ?
C6 C7 1.531(11) . ?
C6 H6A 0.9700 . ?
C6 H6B 0.9700 . ?
C7 C8 1.484(7) . ?
C7 H7A 0.9700 . ?
C7 H7B 0.9700 . ?
C9 H9A 0.9700 . ?
C9 H9B 0.9700 . ?

loop_
_geom_torsion_atom_site_label_1
_geom_torsion_atom_site_label_2
_geom_torsion_atom_site_label_3
_geom_torsion_atom_site_label_4
_geom_torsion
_geom_torsion_site_symmetry_1
_geom_torsion_site_symmetry_2
_geom_torsion_site_symmetry_3
_geom_torsion_site_symmetry_4
_geom_torsion_publ_flag
C8 N1 C1 C9 -116.3(5) . . . . ?
O1 N1 C1 C9 63.0(6) . . . . ?
C8 N1 C1 C2 10.2(6) . . . . ?
O1 N1 C1 C2 -170.4(5) . . . . ?
N1 C1 C2 C3 -16.2(5) . . . . ?
C9 C1 C2 C3 106.0(5) . . . . ?
C1 C2 C3 C8 16.6(6) . . . . ?
C1 C2 C3 C4 138.1(5) . . . . ?
C8 C3 C4 C5 -48.0(6) . . . . ?
C2 C3 C4 C5 -165.3(5) . . . . ?
C3 C4 C5 C6 59.0(7) . . . . ?
C4 C5 C6 C7 -58.7(7) . . . . ?
C5 C6 C7 C8 46.8(7) . . . . ?
O1 N1 C8 C7 3.1(9) . . . . ?
C1 N1 C8 C7 -177.6(5) . . . . ?
O1 N1 C8 C3 -178.6(5) . . . . ?
C1 N1 C8 C3 0.7(6) . . . . ?
C6 C7 C8 N1 137.1(6) . . . . ?
C6 C7 C8 C3 -41.1(7) . . . . ?
C4 C3 C8 N1 -136.1(5) . . . . ?
C2 C3 C8 N1 -11.3(6) . . . . ?
C4 C3 C8 C7 42.3(7) . . . . ?
C2 C3 C8 C7 167.1(5) . . . . ?
N1 C1 C9 Br1 66.4(5) . . . . ?
C2 C1 C9 Br1 -52.0(6) . . . . ?
